data_7134270
loop_
_publ_author_name
'Valvi, Mangesh Biramya'
'Badhani, Gaurav'
'More, Karan Prakash'
'Adimurthy, Subbarayappa'

_publ_section_title
;
 Br&#xf8;nsted acid-mediated mono- and di-substitution of quinoxalines
 with indoles: a pathway to indolocarbazole-quinoxaline scaffolds.
;
_journal_issue 24
_journal_name_full 'Chemical communications (Cambridge, England)'
_journal_page_first 4698
_journal_page_last 4701
_journal_paper_doi 10.1039/d4cc06606e
_journal_volume 61
_journal_year 2025
_chemical_formula_moiety 'C24 H20 N4'
_chemical_formula_sum 'C24 H20 N4'
_chemical_formula_weight 364.44
_space_group_crystal_system triclinic
_space_group_IT_number 2
_space_group_name_Hall '-P 1'
_space_group_name_H-M_alt 'P -1'
_atom_sites_solution_hydrogens geom
_audit_creation_date 2023-02-07
_audit_creation_method
;
Olex2 1.2
(compiled 2018.05.29 svn.r3508 for OlexSys, GUI svn.r5506)
;
_audit_update_record
;
2024-12-05 deposited with the CCDC.	2025-02-18 downloaded from the CCDC.
;
_cell_angle_alpha 62.717(3)
_cell_angle_beta 71.571(4)
_cell_angle_gamma 89.138(3)
_cell_formula_units_Z 2
_cell_length_a 9.2942(8)
_cell_length_b 10.9020(8)
_cell_length_c 11.0378(9)
_cell_measurement_reflns_used 5030
_cell_measurement_temperature 298(2)
_cell_measurement_theta_max 29.139
_cell_measurement_theta_min 2.215
_cell_volume 931.76(14)
_computing_cell_refinement 'SAINT V8.40B (?, 2016)'
_computing_data_reduction 'SAINT V8.40B (?, 2016)'
_computing_molecular_graphics 'Olex2 (Dolomanov et al., 2009)'
_computing_publication_material 'Olex2 (Dolomanov et al., 2009)'
_computing_structure_refinement 'ShelXL (Sheldrick, 2015)'
_computing_structure_solution 'SHELXT 2018/2 (Sheldrick, 2018)'
_diffrn_ambient_temperature 298
_diffrn_measured_fraction_theta_full 1.000
_diffrn_measured_fraction_theta_max 1.000
_diffrn_measurement_device_type 'Bruker D8 QUEST'
_diffrn_radiation_type MoK\a
_diffrn_radiation_wavelength 0.71073
_diffrn_reflns_av_R_equivalents 0.0938
_diffrn_reflns_av_unetI/netI 0.0364
_diffrn_reflns_Laue_measured_fraction_full 1.000
_diffrn_reflns_Laue_measured_fraction_max 1.000
_diffrn_reflns_limit_h_max 11
_diffrn_reflns_limit_h_min -11
_diffrn_reflns_limit_k_max 12
_diffrn_reflns_limit_k_min -12
_diffrn_reflns_limit_l_max 13
_diffrn_reflns_limit_l_min -13
_diffrn_reflns_number 45073
_diffrn_reflns_point_group_measured_fraction_full 1.000
_diffrn_reflns_point_group_measured_fraction_max 1.000
_diffrn_reflns_theta_full 25.000
_diffrn_reflns_theta_max 25.000
_diffrn_reflns_theta_min 2.127
_exptl_absorpt_coefficient_mu 0.079
_exptl_absorpt_correction_T_max 0.7465
_exptl_absorpt_correction_T_min 0.6996
_exptl_absorpt_correction_type multi-scan
_exptl_absorpt_process_details
;
SADABS-2016/2 (Bruker,2016/2) was used for absorption correction.
wR2(int) was 0.0949 before and 0.0796 after correction.
The Ratio of minimum to maximum transmission is 0.9372.
The \l/2 correction factor is Not present.
;
_exptl_crystal_colour colourless
_exptl_crystal_colour_primary colourless
_exptl_crystal_density_diffrn 1.299
_exptl_crystal_description block
_exptl_crystal_F_000 384
_exptl_crystal_size_max 0.13
_exptl_crystal_size_mid 0.12
_exptl_crystal_size_min 0.08
_refine_diff_density_max 0.276
_refine_diff_density_min -0.268
_refine_diff_density_rms 0.039
_refine_ls_extinction_method none
_refine_ls_goodness_of_fit_ref 1.086
_refine_ls_hydrogen_treatment constr
_refine_ls_matrix_type full
_refine_ls_number_parameters 253
_refine_ls_number_reflns 3266
_refine_ls_number_restraints 0
_refine_ls_restrained_S_all 1.086
_refine_ls_R_factor_all 0.0831
_refine_ls_R_factor_gt 0.0512
_refine_ls_shift/su_max 0.000
_refine_ls_shift/su_mean 0.000
_refine_ls_structure_factor_coef Fsqd
_refine_ls_weighting_details 'w=1/[\s^2^(Fo^2^)+(0.0771P)^2^+0.1931P] where P=(Fo^2^+2Fc^2^)/3'
_refine_ls_weighting_scheme calc
_refine_ls_wR_factor_gt 0.1322
_refine_ls_wR_factor_ref 0.1620
_reflns_Friedel_coverage 0.000
_reflns_number_gt 2231
_reflns_number_total 3266
_reflns_threshold_expression 'I > 2\s(I)'
_cod_data_source_file d4cc06606e2.cif
_cod_data_source_block mbv_70a_0m_a
_cod_depositor_comments 'Adding full bibliography for 7134269--7134270.cif.'
_cod_original_cell_volume 931.76(13)
_cod_database_code 7134270
_shelx_shelxl_version_number 2018/3
_shelx_space_group_comment
;
The symmetry employed for this shelxl refinement is uniquely defined
by the following loop, which should always be used as a source of
symmetry information in preference to the above space-group names.
They are only intended as comments.
;
_shelx_estimated_absorpt_t_max 0.994
_shelx_estimated_absorpt_t_min 0.990
_olex2_refinement_description
;
1. Fixed Uiso
 At 1.2 times of:
  All C(H) groups, All N(H) groups
2.a Ternary CH refined with riding coordinates:
 C6(H6), C7(H7)
2.b Aromatic/amide H refined with riding coordinates:
 N1(H1), N2(H2), N3(H3), N4(H4), C1(H1A), C2(H2A), C11(H11), C12(H12),
 C13(H13), C14(H14), C17(H17), C18(H18), C19(H19), C20(H20), C21(H21), C22(H22),
  C23(H23), C24(H24)
;
_olex2_submission_special_instructions 'No special instructions were received'

loop_
_space_group_symop_operation_xyz
'x, y, z'
'-x, -y, -z'

loop_
_atom_site_label
_atom_site_type_symbol
_atom_site_fract_x
_atom_site_fract_y
_atom_site_fract_z
_atom_site_U_iso_or_equiv
_atom_site_adp_type
_atom_site_occupancy
_atom_site_site_symmetry_order
_atom_site_calc_flag
_atom_site_refinement_flags_posn
_atom_site_refinement_flags_adp
_atom_site_refinement_flags_occupancy
_atom_site_disorder_assembly
_atom_site_disorder_group
N1 N 0.6390(2) 0.5407(2) 0.7574(2) 0.0669(6) Uani 1 1 d . . . . .
H1 H 0.734424 0.567256 0.736405 0.080 Uiso 1 1 calc R . . . .
N2 N 0.3659(2) 0.43309(19) 0.7679(2) 0.0650(6) Uani 1 1 d . . . . .
H2 H 0.271320 0.408094 0.784608 0.078 Uiso 1 1 calc R . . . .
N3 N 0.7560(2) 0.9814(2) 0.3786(2) 0.0643(6) Uani 1 1 d . . . . .
H3 H 0.770529 1.071186 0.333705 0.077 Uiso 1 1 calc R . . . .
N4 N 0.2193(2) 0.7833(2) 0.4298(2) 0.0630(6) Uani 1 1 d . . . . .
H4 H 0.201590 0.831542 0.350236 0.076 Uiso 1 1 calc R . . . .
C1 C -0.0765(3) 0.7722(3) 0.7495(3) 0.0706(7) Uani 1 1 d . . . . .
H1A H -0.169061 0.801375 0.780732 0.085 Uiso 1 1 calc R . . . .
C2 C -0.0091(3) 0.8093(3) 0.6057(3) 0.0634(7) Uani 1 1 d . . . . .
H2A H -0.053689 0.864088 0.538146 0.076 Uiso 1 1 calc R . . . .
C3 C 0.1283(3) 0.7624(2) 0.5636(2) 0.0514(6) Uani 1 1 d . . . . .
C4 C 0.1999(2) 0.6801(2) 0.6628(2) 0.0457(5) Uani 1 1 d . . . . .
C5 C 0.3373(2) 0.6515(2) 0.5823(2) 0.0472(5) Uani 1 1 d . . . . .
C6 C 0.4493(3) 0.5649(2) 0.6406(2) 0.0505(6) Uani 1 1 d . . . . .
H6 H 0.516686 0.544558 0.565824 0.061 Uiso 1 1 calc R . . . .
C7 C 0.5494(2) 0.6391(2) 0.6827(2) 0.0512(6) Uani 1 1 d . . . . .
H7 H 0.483038 0.671028 0.747840 0.061 Uiso 1 1 calc R . . . .
C8 C 0.6539(2) 0.7618(2) 0.5494(2) 0.0495(5) Uani 1 1 d . . . . .
C9 C 0.7753(2) 0.7592(2) 0.4328(2) 0.0516(6) Uani 1 1 d . . . . .
C10 C 0.8368(3) 0.8987(2) 0.3270(3) 0.0576(6) Uani 1 1 d . . . . .
C11 C 0.9613(3) 0.9353(3) 0.2003(3) 0.0749(8) Uani 1 1 d . . . . .
H11 H 0.999770 1.028329 0.131691 0.090 Uiso 1 1 calc R . . . .
C12 C 1.0246(3) 0.8291(3) 0.1808(3) 0.0805(8) Uani 1 1 d . . . . .
H12 H 1.107883 0.850387 0.096985 0.097 Uiso 1 1 calc R . . . .
C13 C -0.0084(3) 0.6914(3) 0.8499(3) 0.0687(7) Uani 1 1 d . . . . .
H13 H -0.056480 0.667966 0.947085 0.082 Uiso 1 1 calc R . . . .
C14 C 0.1278(3) 0.6453(2) 0.8094(2) 0.0572(6) Uani 1 1 d . . . . .
H14 H 0.171634 0.591763 0.878088 0.069 Uiso 1 1 calc R . . . .
C15 C 0.5722(3) 0.4048(2) 0.8619(2) 0.0575(6) Uani 1 1 d . . . . .
C16 C 0.4375(3) 0.3481(2) 0.8618(2) 0.0552(6) Uani 1 1 d . . . . .
C17 C 0.3780(3) 0.2086(3) 0.9573(3) 0.0730(8) Uani 1 1 d . . . . .
H17 H 0.291298 0.169220 0.955259 0.088 Uiso 1 1 calc R . . . .
C18 C 0.4471(4) 0.1272(3) 1.0562(3) 0.0945(11) Uani 1 1 d . . . . .
H18 H 0.405776 0.033865 1.120804 0.113 Uiso 1 1 calc R . . . .
C19 C 0.5754(4) 0.1836(3) 1.0588(3) 0.0918(10) Uani 1 1 d . . . . .
H19 H 0.620511 0.129123 1.126073 0.110 Uiso 1 1 calc R . . . .
C20 C 0.6385(4) 0.3221(3) 0.9611(3) 0.0752(8) Uani 1 1 d . . . . .
H20 H 0.726728 0.359641 0.962479 0.090 Uiso 1 1 calc R . . . .
C21 C 0.6486(3) 0.8985(2) 0.5125(3) 0.0582(6) Uani 1 1 d . . . . .
H21 H 0.581707 0.931044 0.569961 0.070 Uiso 1 1 calc R . . . .
C22 C 0.8455(3) 0.6533(3) 0.4086(3) 0.0616(7) Uani 1 1 d . . . . .
H22 H 0.809250 0.559894 0.476804 0.074 Uiso 1 1 calc R . . . .
C23 C 0.9678(3) 0.6895(3) 0.2834(3) 0.0754(8) Uani 1 1 d . . . . .
H23 H 1.013726 0.619748 0.266541 0.090 Uiso 1 1 calc R . . . .
C24 C 0.3435(3) 0.7154(2) 0.4419(3) 0.0587(6) Uani 1 1 d . . . . .
H24 H 0.420675 0.713425 0.365221 0.070 Uiso 1 1 calc R . . . .

loop_
_atom_site_aniso_label
_atom_site_aniso_U_11
_atom_site_aniso_U_22
_atom_site_aniso_U_33
_atom_site_aniso_U_23
_atom_site_aniso_U_13
_atom_site_aniso_U_12
N1 0.0598(12) 0.0603(12) 0.0738(14) -0.0192(11) -0.0345(11) 0.0032(10)
N2 0.0544(12) 0.0492(11) 0.0742(14) -0.0148(10) -0.0235(11) -0.0020(9)
N3 0.0691(13) 0.0445(11) 0.0746(14) -0.0202(10) -0.0317(12) 0.0039(10)
N4 0.0732(14) 0.0657(13) 0.0503(12) -0.0232(10) -0.0285(11) 0.0088(11)
C1 0.0499(14) 0.0726(17) 0.089(2) -0.0420(16) -0.0182(15) 0.0079(13)
C2 0.0557(15) 0.0616(15) 0.0821(19) -0.0341(14) -0.0360(14) 0.0102(12)
C3 0.0523(13) 0.0485(12) 0.0539(14) -0.0227(11) -0.0213(11) -0.0010(10)
C4 0.0459(12) 0.0412(11) 0.0464(12) -0.0180(9) -0.0159(10) -0.0016(9)
C5 0.0488(12) 0.0435(11) 0.0472(13) -0.0198(10) -0.0168(10) -0.0012(9)
C6 0.0489(12) 0.0471(12) 0.0557(13) -0.0252(11) -0.0173(11) 0.0040(10)
C7 0.0496(13) 0.0519(12) 0.0561(14) -0.0271(11) -0.0211(11) 0.0056(10)
C8 0.0466(12) 0.0486(12) 0.0590(14) -0.0268(11) -0.0237(11) 0.0046(9)
C9 0.0506(13) 0.0524(13) 0.0580(14) -0.0277(11) -0.0241(11) 0.0030(10)
C10 0.0598(14) 0.0546(13) 0.0594(15) -0.0232(12) -0.0279(13) 0.0011(11)
C11 0.0743(18) 0.0774(18) 0.0553(16) -0.0189(14) -0.0195(14) -0.0105(15)
C12 0.0698(18) 0.105(2) 0.0614(17) -0.0412(17) -0.0127(14) 0.0001(17)
C13 0.0628(16) 0.0676(16) 0.0601(16) -0.0297(13) -0.0029(13) 0.0011(13)
C14 0.0617(15) 0.0510(13) 0.0483(14) -0.0165(11) -0.0170(12) 0.0037(11)
C15 0.0655(15) 0.0606(14) 0.0455(13) -0.0264(11) -0.0170(12) 0.0196(12)
C16 0.0571(14) 0.0515(13) 0.0484(13) -0.0235(11) -0.0083(11) 0.0129(11)
C17 0.0718(17) 0.0538(15) 0.0635(17) -0.0183(13) -0.0020(14) 0.0096(13)
C18 0.104(3) 0.0651(18) 0.0655(19) -0.0098(15) -0.0032(19) 0.0232(18)
C19 0.110(3) 0.087(2) 0.0567(18) -0.0194(16) -0.0275(18) 0.044(2)
C20 0.088(2) 0.0836(19) 0.0577(16) -0.0329(15) -0.0318(15) 0.0324(16)
C21 0.0525(14) 0.0570(14) 0.0743(17) -0.0345(13) -0.0285(13) 0.0103(11)
C22 0.0569(14) 0.0620(15) 0.0712(17) -0.0375(13) -0.0196(13) 0.0024(12)
C23 0.0681(17) 0.090(2) 0.082(2) -0.0543(17) -0.0219(16) 0.0120(15)
C24 0.0610(15) 0.0603(14) 0.0532(15) -0.0291(12) -0.0145(12) 0.0031(12)

loop_
_atom_type_symbol
_atom_type_description
_atom_type_scat_dispersion_real
_atom_type_scat_dispersion_imag
_atom_type_scat_source
C C 0.0033 0.0016 'International Tables Vol C Tables 4.2.6.8 and 6.1.1.4'
H H 0.0000 0.0000 'International Tables Vol C Tables 4.2.6.8 and 6.1.1.4'
N N 0.0061 0.0033 'International Tables Vol C Tables 4.2.6.8 and 6.1.1.4'

loop_
_geom_angle_atom_site_label_1
_geom_angle_atom_site_label_2
_geom_angle_atom_site_label_3
_geom_angle
_geom_angle_site_symmetry_1
_geom_angle_site_symmetry_3
_geom_angle_publ_flag
C7 N1 H1 119.7 . . ?
C15 N1 H1 119.7 . . ?
C15 N1 C7 120.64(19) . . ?
C6 N2 H2 119.7 . . ?
C16 N2 H2 119.7 . . ?
C16 N2 C6 120.68(19) . . ?
C10 N3 H3 125.4 . . ?
C21 N3 H3 125.4 . . ?
C21 N3 C10 109.27(19) . . ?
C3 N4 H4 125.4 . . ?
C3 N4 C24 109.2(2) . . ?
C24 N4 H4 125.4 . . ?
C2 C1 H1A 119.6 . . ?
C2 C1 C13 120.8(2) . . ?
C13 C1 H1A 119.6 . . ?
C1 C2 H2A 121.1 . . ?
C1 C2 C3 117.9(2) . . ?
C3 C2 H2A 121.1 . . ?
N4 C3 C2 130.3(2) . . ?
N4 C3 C4 107.1(2) . . ?
C2 C3 C4 122.6(2) . . ?
C3 C4 C5 107.32(19) . . ?
C14 C4 C3 117.8(2) . . ?
C14 C4 C5 134.9(2) . . ?
C4 C5 C6 127.19(19) . . ?
C24 C5 C4 106.2(2) . . ?
C24 C5 C6 126.6(2) . . ?
N2 C6 C5 109.15(18) . . ?
N2 C6 H6 108.6 . . ?
N2 C6 C7 109.36(18) . . ?
C5 C6 H6 108.6 . . ?
C5 C6 C7 112.59(17) . . ?
C7 C6 H6 108.6 . . ?
N1 C7 C6 108.92(17) . . ?
N1 C7 H7 109.4 . . ?
N1 C7 C8 109.95(18) . . ?
C6 C7 H7 109.4 . . ?
C8 C7 C6 109.86(18) . . ?
C8 C7 H7 109.4 . . ?
C9 C8 C7 126.98(19) . . ?
C21 C8 C7 126.6(2) . . ?
C21 C8 C9 106.4(2) . . ?
C10 C9 C8 107.3(2) . . ?
C10 C9 C22 117.8(2) . . ?
C22 C9 C8 134.7(2) . . ?
N3 C10 C9 106.9(2) . . ?
N3 C10 C11 130.1(2) . . ?
C11 C10 C9 122.9(2) . . ?
C10 C11 H11 121.4 . . ?
C12 C11 C10 117.2(3) . . ?
C12 C11 H11 121.4 . . ?
C11 C12 H12 119.1 . . ?
C11 C12 C23 121.7(3) . . ?
C23 C12 H12 119.1 . . ?
C1 C13 H13 119.1 . . ?
C14 C13 C1 121.8(3) . . ?
C14 C13 H13 119.1 . . ?
C4 C14 H14 120.4 . . ?
C13 C14 C4 119.1(2) . . ?
C13 C14 H14 120.4 . . ?
N1 C15 C16 119.0(2) . . ?
C20 C15 N1 121.6(2) . . ?
C20 C15 C16 119.3(2) . . ?
N2 C16 C15 119.4(2) . . ?
N2 C16 C17 121.4(2) . . ?
C17 C16 C15 119.2(2) . . ?
C16 C17 H17 119.8 . . ?
C16 C17 C18 120.3(3) . . ?
C18 C17 H17 119.8 . . ?
C17 C18 H18 119.9 . . ?
C19 C18 C17 120.3(3) . . ?
C19 C18 H18 119.9 . . ?
C18 C19 H19 120.0 . . ?
C18 C19 C20 119.9(3) . . ?
C20 C19 H19 120.0 . . ?
C15 C20 C19 120.9(3) . . ?
C15 C20 H20 119.6 . . ?
C19 C20 H20 119.6 . . ?
N3 C21 H21 125.0 . . ?
C8 C21 N3 110.1(2) . . ?
C8 C21 H21 125.0 . . ?
C9 C22 H22 120.4 . . ?
C23 C22 C9 119.2(2) . . ?
C23 C22 H22 120.4 . . ?
C12 C23 H23 119.4 . . ?
C22 C23 C12 121.1(3) . . ?
C22 C23 H23 119.4 . . ?
N4 C24 H24 124.9 . . ?
C5 C24 N4 110.1(2) . . ?
C5 C24 H24 124.9 . . ?

loop_
_geom_bond_atom_site_label_1
_geom_bond_atom_site_label_2
_geom_bond_distance
_geom_bond_site_symmetry_2
_geom_bond_publ_flag
N1 H1 0.8600 . ?
N1 C7 1.457(3) . ?
N1 C15 1.386(3) . ?
N2 H2 0.8600 . ?
N2 C6 1.461(3) . ?
N2 C16 1.383(3) . ?
N3 H3 0.8600 . ?
N3 C10 1.371(3) . ?
N3 C21 1.366(3) . ?
N4 H4 0.8600 . ?
N4 C3 1.362(3) . ?
N4 C24 1.371(3) . ?
C1 H1A 0.9300 . ?
C1 C2 1.366(4) . ?
C1 C13 1.391(4) . ?
C2 H2A 0.9300 . ?
C2 C3 1.390(3) . ?
C3 C4 1.410(3) . ?
C4 C5 1.429(3) . ?
C4 C14 1.403(3) . ?
C5 C6 1.492(3) . ?
C5 C24 1.359(3) . ?
C6 H6 0.9800 . ?
C6 C7 1.541(3) . ?
C7 H7 0.9800 . ?
C7 C8 1.493(3) . ?
C8 C9 1.430(3) . ?
C8 C21 1.358(3) . ?
C9 C10 1.407(3) . ?
C9 C22 1.406(3) . ?
C10 C11 1.390(4) . ?
C11 H11 0.9300 . ?
C11 C12 1.364(4) . ?
C12 H12 0.9300 . ?
C12 C23 1.394(4) . ?
C13 H13 0.9300 . ?
C13 C14 1.372(3) . ?
C14 H14 0.9300 . ?
C15 C16 1.406(3) . ?
C15 C20 1.377(3) . ?
C16 C17 1.384(3) . ?
C17 H17 0.9300 . ?
C17 C18 1.389(4) . ?
C18 H18 0.9300 . ?
C18 C19 1.364(5) . ?
C19 H19 0.9300 . ?
C19 C20 1.386(4) . ?
C20 H20 0.9300 . ?
C21 H21 0.9300 . ?
C22 H22 0.9300 . ?
C22 C23 1.371(4) . ?
C23 H23 0.9300 . ?
C24 H24 0.9300 . ?

loop_
_geom_torsion_atom_site_label_1
_geom_torsion_atom_site_label_2
_geom_torsion_atom_site_label_3
_geom_torsion_atom_site_label_4
_geom_torsion
_geom_torsion_site_symmetry_1
_geom_torsion_site_symmetry_2
_geom_torsion_site_symmetry_3
_geom_torsion_site_symmetry_4
_geom_torsion_publ_flag
N1 C7 C8 C9 55.0(3) . . . . ?
N1 C7 C8 C21 -127.6(2) . . . . ?
N1 C15 C16 N2 -6.8(3) . . . . ?
N1 C15 C16 C17 174.1(2) . . . . ?
N1 C15 C20 C19 -175.8(2) . . . . ?
N2 C6 C7 N1 50.4(2) . . . . ?
N2 C6 C7 C8 170.87(18) . . . . ?
N2 C16 C17 C18 -176.4(2) . . . . ?
N3 C10 C11 C12 176.4(2) . . . . ?
N4 C3 C4 C5 -0.6(2) . . . . ?
N4 C3 C4 C14 179.42(18) . . . . ?
C1 C2 C3 N4 -179.8(2) . . . . ?
C1 C2 C3 C4 -0.6(3) . . . . ?
C1 C13 C14 C4 -0.3(4) . . . . ?
C2 C1 C13 C14 -0.3(4) . . . . ?
C2 C3 C4 C5 179.98(19) . . . . ?
C2 C3 C4 C14 0.0(3) . . . . ?
C3 N4 C24 C5 -1.1(3) . . . . ?
C3 C4 C5 C6 -178.14(18) . . . . ?
C3 C4 C5 C24 0.0(2) . . . . ?
C3 C4 C14 C13 0.4(3) . . . . ?
C4 C5 C6 N2 47.7(3) . . . . ?
C4 C5 C6 C7 -74.0(3) . . . . ?
C4 C5 C24 N4 0.7(2) . . . . ?
C5 C4 C14 C13 -179.5(2) . . . . ?
C5 C6 C7 N1 171.90(18) . . . . ?
C5 C6 C7 C8 -67.6(2) . . . . ?
C6 N2 C16 C15 19.2(3) . . . . ?
C6 N2 C16 C17 -161.7(2) . . . . ?
C6 C5 C24 N4 178.78(19) . . . . ?
C6 C7 C8 C9 -64.8(3) . . . . ?
C6 C7 C8 C21 112.6(2) . . . . ?
C7 N1 C15 C16 21.4(3) . . . . ?
C7 N1 C15 C20 -161.8(2) . . . . ?
C7 C8 C9 C10 176.6(2) . . . . ?
C7 C8 C9 C22 -7.5(4) . . . . ?
C7 C8 C21 N3 -176.10(19) . . . . ?
C8 C9 C10 N3 0.3(2) . . . . ?
C8 C9 C10 C11 177.6(2) . . . . ?
C8 C9 C22 C23 -176.7(2) . . . . ?
C9 C8 C21 N3 1.7(2) . . . . ?
C9 C10 C11 C12 -0.2(4) . . . . ?
C9 C22 C23 C12 0.7(4) . . . . ?
C10 N3 C21 C8 -1.6(3) . . . . ?
C10 C9 C22 C23 -1.1(3) . . . . ?
C10 C11 C12 C23 -0.2(4) . . . . ?
C11 C12 C23 C22 -0.1(4) . . . . ?
C13 C1 C2 C3 0.7(4) . . . . ?
C14 C4 C5 C6 1.8(4) . . . . ?
C14 C4 C5 C24 179.9(2) . . . . ?
C15 N1 C7 C6 -43.5(3) . . . . ?
C15 N1 C7 C8 -163.9(2) . . . . ?
C15 C16 C17 C18 2.6(4) . . . . ?
C16 N2 C6 C5 -165.1(2) . . . . ?
C16 N2 C6 C7 -41.5(3) . . . . ?
C16 C15 C20 C19 1.0(4) . . . . ?
C16 C17 C18 C19 -0.8(4) . . . . ?
C17 C18 C19 C20 -1.0(5) . . . . ?
C18 C19 C20 C15 0.9(5) . . . . ?
C20 C15 C16 N2 176.4(2) . . . . ?
C20 C15 C16 C17 -2.7(3) . . . . ?
C21 N3 C10 C9 0.8(3) . . . . ?
C21 N3 C10 C11 -176.3(2) . . . . ?
C21 C8 C9 C10 -1.2(2) . . . . ?
C21 C8 C9 C22 174.7(2) . . . . ?
C22 C9 C10 N3 -176.4(2) . . . . ?
C22 C9 C10 C11 0.9(3) . . . . ?
C24 N4 C3 C2 -179.6(2) . . . . ?
C24 N4 C3 C4 1.0(2) . . . . ?
C24 C5 C6 N2 -130.1(2) . . . . ?
C24 C5 C6 C7 108.3(2) . . . . ?
